data_7251630
loop_
_publ_author_name
'Kuz'mina, Lyudmila G.'
'Vedernikov, Artem I.'
'Sazonov, Sergey K.'
'Aleksandrova, Nadezhda A.'
'Alfimov, Michael V.'
'Gromov, Sergey P.'

_publ_section_title
;
 Study of the influence of anion nature on crystal packing features and
 feasibility of [2 + 2] photocycloaddition reaction in protonated forms of
 dimethoxystyrylheterocycles
;
_journal_issue 16
_journal_name_full CrystEngComm
_journal_page_first 2560
_journal_page_last 2577
_journal_paper_doi 10.1039/D5CE01173F
_journal_volume 28
_journal_year 2026
_chemical_formula_moiety '1.32(C17 H16 N O2 S), 0.34(C34 H32 N2 O4 S2), 2(C7 H7 O3 S)'
_chemical_formula_sum 'C24 H23 N O5 S2'
_chemical_formula_weight 469.55
_chemical_name_systematic
'2-[(E)-2-(3,4-dimethoxyphenyl)vinyl]-1,3-benzothiazol-3-ium 4-methylbenzenesulfonate / 2,2'-[2-c,4-t-bis(3,4-dimethoxyphenyl)cyclobutane-1-r,3-t-diyl]bis-1,3-benzothiazol-3-ium bis(4-methylbenzenesulfonate)'
_space_group_crystal_system monoclinic
_space_group_IT_number 14
_space_group_name_Hall '-P 2ybc'
_space_group_name_H-M_alt 'P 1 21/c 1'
_atom_sites_solution_hydrogens mixed
_audit_creation_method SHELXL-2014/7
_audit_update_record
;
2025-10-10 deposited with the CCDC.	2026-02-16 downloaded from the CCDC.
;
_cell_angle_alpha 90
_cell_angle_beta 98.140(4)
_cell_angle_gamma 90
_cell_formula_units_Z 8
_cell_length_a 7.1523(8)
_cell_length_b 26.100(3)
_cell_length_c 23.418(3)
_cell_measurement_reflns_used 4752
_cell_measurement_temperature 100(2)
_cell_measurement_theta_max 23.515
_cell_measurement_theta_min 2.350
_cell_volume 4327.5(9)
_computing_structure_refinement 'SHELXL-2014/7 (Sheldrick, 2014)'
_diffrn_ambient_temperature 100(2)
_diffrn_measured_fraction_theta_full 0.999
_diffrn_measured_fraction_theta_max 0.996
_diffrn_measurement_device_type 'D8 Venture'
_diffrn_measurement_method /W
_diffrn_radiation_type MoK\a
_diffrn_radiation_wavelength 0.71073
_diffrn_reflns_av_R_equivalents 0.1194
_diffrn_reflns_av_unetI/netI 0.0841
_diffrn_reflns_Laue_measured_fraction_full 0.999
_diffrn_reflns_Laue_measured_fraction_max 0.996
_diffrn_reflns_limit_h_max 8
_diffrn_reflns_limit_h_min -8
_diffrn_reflns_limit_k_max 32
_diffrn_reflns_limit_k_min -32
_diffrn_reflns_limit_l_max 29
_diffrn_reflns_limit_l_min -29
_diffrn_reflns_number 52510
_diffrn_reflns_point_group_measured_fraction_full 0.999
_diffrn_reflns_point_group_measured_fraction_max 0.996
_diffrn_reflns_theta_full 25.242
_diffrn_reflns_theta_max 26.452
_diffrn_reflns_theta_min 1.791
_exptl_absorpt_coefficient_mu 0.284
_exptl_absorpt_correction_T_max 0.9705
_exptl_absorpt_correction_T_min 0.7950
_exptl_absorpt_correction_type multi-scan
_exptl_absorpt_process_details SADABS
_exptl_crystal_colour orange
_exptl_crystal_density_diffrn 1.441
_exptl_crystal_description needle
_exptl_crystal_F_000 1968
_exptl_crystal_size_max 0.120
_exptl_crystal_size_mid 0.030
_exptl_crystal_size_min 0.010
_refine_diff_density_max 0.675
_refine_diff_density_min -0.732
_refine_diff_density_rms 0.076
_refine_ls_extinction_method none
_refine_ls_goodness_of_fit_ref 1.015
_refine_ls_hydrogen_treatment mixed
_refine_ls_matrix_type full
_refine_ls_number_parameters 743
_refine_ls_number_reflns 8856
_refine_ls_number_restraints 306
_refine_ls_restrained_S_all 1.006
_refine_ls_R_factor_all 0.1111
_refine_ls_R_factor_gt 0.0666
_refine_ls_shift/su_max 0.000
_refine_ls_shift/su_mean 0.000
_refine_ls_structure_factor_coef Fsqd
_refine_ls_weighting_details 'w=1/[\s^2^(Fo^2^)+(0.0377P)^2^+8.7079P] where P=(Fo^2^+2Fc^2^)/3'
_refine_ls_weighting_scheme calc
_refine_ls_wR_factor_gt 0.1322
_refine_ls_wR_factor_ref 0.1545
_reflns_Friedel_coverage 0.000
_reflns_number_gt 5744
_reflns_number_total 8856
_reflns_threshold_expression 'I > 2\s(I)'
_cod_data_source_file d5ce01173f2.cif
_cod_data_source_block rr
_cod_depositor_comments 'Adding full bibliography for 7251618--7251632.cif.'
_cod_original_cell_volume 4327.5(8)
_cod_original_sg_symbol_H-M 'P 21/c'
_cod_database_code 7251630
_shelx_shelxl_version_number 2014/7
_shelx_space_group_comment
;
The symmetry employed for this shelxl refinement is uniquely defined
by the following loop, which should always be used as a source of
symmetry information in preference to the above space-group names.
They are only intended as comments.
;
_shelx_estimated_absorpt_t_min 0.967
_shelx_estimated_absorpt_t_max 0.997

loop_
_space_group_symop_operation_xyz
'x, y, z'
'-x, y+1/2, -z+1/2'
'-x, -y, -z'
'x, -y-1/2, z-1/2'

loop_
_atom_site_label
_atom_site_type_symbol
_atom_site_fract_x
_atom_site_fract_y
_atom_site_fract_z
_atom_site_U_iso_or_equiv
_atom_site_adp_type
_atom_site_occupancy
_atom_site_site_symmetry_order
_atom_site_calc_flag
_atom_site_refinement_flags_posn
_atom_site_refinement_flags_adp
_atom_site_refinement_flags_occupancy
_atom_site_disorder_assembly
_atom_site_disorder_group
S1 S 0.35673(13) 0.46345(3) -0.10729(4) 0.0236(2) Uani 1 1 d . . . . .
O1 O 0.0693(4) 0.68424(9) 0.14483(10) 0.0272(6) Uani 1 1 d . . . . .
O2 O 0.1110(4) 0.70831(9) 0.04043(11) 0.0311(6) Uani 1 1 d . . . . .
N1 N 0.3189(4) 0.39502(11) -0.03302(13) 0.0223(7) Uani 1 1 d . . . . .
H1 H 0.306(6) 0.3795(15) -0.0006(18) 0.036(12) Uiso 1 1 d . . . . .
C1 C 0.3924(5) 0.40002(14) -0.12538(15) 0.0230(8) Uani 1 1 d . . . . .
C2 C 0.4433(5) 0.38037(15) -0.17609(16) 0.0290(9) Uani 1 1 d . . . . .
H2A H 0.4633 0.4022 -0.2071 0.035 Uiso 1 1 calc R U . . .
C3 C 0.4638(5) 0.32787(15) -0.17977(17) 0.0316(9) Uani 1 1 d . . . . .
H3A H 0.4981 0.3134 -0.2141 0.038 Uiso 1 1 calc R U . . .
C4 C 0.4353(5) 0.29554(15) -0.13426(18) 0.0324(9) Uani 1 1 d . . . . .
H4A H 0.4509 0.2596 -0.1381 0.039 Uiso 1 1 calc R U . . .
C5 C 0.3845(5) 0.31503(14) -0.08338(17) 0.0280(9) Uani 1 1 d . . . . .
H5A H 0.3634 0.2932 -0.0524 0.034 Uiso 1 1 calc R U . . .
C6 C 0.3660(5) 0.36790(14) -0.07995(15) 0.0220(8) Uani 1 1 d . . . . .
C7 C 0.3059(5) 0.44549(13) -0.04075(15) 0.0212(8) Uani 1 1 d . . . . .
C8 C 0.2550(5) 0.47977(13) 0.00220(15) 0.0222(8) Uani 1 1 d . . . . .
H8A H 0.2351 0.4662 0.0385 0.027 Uiso 1 1 calc R U . . .
C9 C 0.2341(5) 0.53050(13) -0.00673(15) 0.0217(8) Uani 1 1 d . . . . .
H9A H 0.2547 0.5429 -0.0435 0.026 Uiso 1 1 calc R U . . .
C10 C 0.1839(5) 0.56793(13) 0.03368(15) 0.0203(7) Uani 1 1 d . . . . .
C11 C 0.1510(5) 0.55569(14) 0.08945(15) 0.0228(8) Uani 1 1 d . . . . .
H11A H 0.1555 0.5209 0.1015 0.027 Uiso 1 1 calc R U . . .
C12 C 0.1120(5) 0.59347(13) 0.12744(15) 0.0221(8) Uani 1 1 d . . . . .
H12A H 0.0914 0.5844 0.1653 0.026 Uiso 1 1 calc R U . . .
C13 C 0.1027(5) 0.64472(13) 0.11056(15) 0.0220(8) Uani 1 1 d . . . . .
C14 C 0.1280(5) 0.65740(13) 0.05388(15) 0.0229(8) Uani 1 1 d . . . . .
C15 C 0.1706(5) 0.61976(14) 0.01655(15) 0.0234(8) Uani 1 1 d . . . . .
H15A H 0.1913 0.6288 -0.0213 0.028 Uiso 1 1 calc R U . . .
C16 C 0.0434(6) 0.67214(15) 0.20331(15) 0.0295(9) Uani 1 1 d . . . . .
H16A H 0.0167 0.7036 0.2234 0.044 Uiso 1 1 calc R U . . .
H16B H 0.1586 0.6563 0.2233 0.044 Uiso 1 1 calc R U . . .
H16C H -0.0626 0.6483 0.2029 0.044 Uiso 1 1 calc R U . . .
C17 C 0.1298(6) 0.72165(15) -0.01768(16) 0.0357(10) Uani 1 1 d . . . . .
H17A H 0.1143 0.7587 -0.0228 0.054 Uiso 1 1 calc R U . . .
H17B H 0.0328 0.7038 -0.0442 0.054 Uiso 1 1 calc R U . . .
H17C H 0.2552 0.7115 -0.0259 0.054 Uiso 1 1 calc R U . . .
S2 S 0.2115(2) 0.59861(10) 0.52352(6) 0.0357(6) Uani 0.768(5) 1 d D U P A 1
O3 O 0.2358(9) 0.3127(2) 0.3408(3) 0.0295(14) Uani 0.768(5) 1 d D U P A 1
O4 O 0.2988(10) 0.3077(2) 0.4515(3) 0.0372(15) Uani 0.768(5) 1 d D U P A 1
N2 N 0.3134(8) 0.5455(2) 0.6126(2) 0.0281(13) Uani 0.768(5) 1 d D U P A 1
H2 H 0.3480 0.5190 0.6349 0.034 Uiso 0.768(5) 1 calc R U P A 1
C1' C 0.2139(10) 0.62744(16) 0.59072(16) 0.0271(13) Uani 0.768(5) 1 d DG U P A 1
C2' C 0.1780(7) 0.67786(14) 0.60490(19) 0.0387(16) Uani 0.768(5) 1 d G U P A 1
H2'A H 0.1363 0.7019 0.5753 0.046 Uiso 0.768(5) 1 calc R U P A 1
C3' C 0.2032(7) 0.69315(13) 0.6623(2) 0.0385(16) Uani 0.768(5) 1 d G U P A 1
H3'A H 0.1787 0.7276 0.6720 0.046 Uiso 0.768(5) 1 calc R U P A 1
C4' C 0.2642(9) 0.6580(2) 0.70559(16) 0.0340(17) Uani 0.768(5) 1 d G U P A 1
H4'A H 0.2814 0.6685 0.7448 0.041 Uiso 0.768(5) 1 calc R U P A 1
C5' C 0.3001(12) 0.60760(18) 0.69141(18) 0.0273(19) Uani 0.768(5) 1 d G U P A 1
H5'A H 0.3418 0.5836 0.7210 0.033 Uiso 0.768(5) 1 calc R U P A 1
C6' C 0.2749(12) 0.59231(13) 0.6340(2) 0.0248(11) Uani 0.768(5) 1 d DG U P A 1
C7' C 0.2948(8) 0.5432(2) 0.5562(3) 0.0324(13) Uani 0.768(5) 1 d D U P A 1
C8' C 0.265(3) 0.5022(7) 0.5179(7) 0.024(4) Uani 0.1920(12) 1 d D U P A 1
H8'A H 0.2621 0.4700 0.5367 0.029 Uiso 0.1920(12) 1 calc R U P A 1
C9' C 0.240(3) 0.4982(6) 0.4602(8) 0.028(5) Uani 0.1920(12) 1 d D U P A 1
H9'A H 0.1925 0.5263 0.4369 0.034 Uiso 0.1920(12) 1 calc R U P A 1
C8A C 0.3943(10) 0.4984(2) 0.5301(3) 0.0213(14) Uani 0.576(4) 1 d D U P A 3
H8AA H 0.365(9) 0.4666(12) 0.546(2) 0.026 Uiso 0.576(4) 1 d D U P A 3
C9A C 0.3803(9) 0.4959(2) 0.4639(3) 0.0216(14) Uani 0.576(4) 1 d D U P A 3
H9AA H 0.313(8) 0.5257(15) 0.450(3) 0.026 Uiso 0.576(4) 1 d D U P A 3
C10' C 0.2887(6) 0.44902(13) 0.43276(17) 0.0307(12) Uani 0.768(5) 1 d DG U P A 1
C11' C 0.2412(7) 0.45071(15) 0.37314(17) 0.0275(13) Uani 0.768(5) 1 d G U P A 1
H11B H 0.2243 0.4828 0.3539 0.033 Uiso 0.768(5) 1 calc R U P A 1
C12' C 0.2184(10) 0.4055(2) 0.34162(16) 0.0269(15) Uani 0.768(5) 1 d G U P A 1
H12C H 0.1859 0.4066 0.3009 0.032 Uiso 0.768(5) 1 calc R U P A 1
C13' C 0.2431(13) 0.35852(16) 0.3697(3) 0.0268(14) Uani 0.768(5) 1 d DG U P A 1
C14' C 0.2905(13) 0.35683(13) 0.4293(3) 0.0306(10) Uani 0.768(5) 1 d DG U P A 1
C15' C 0.3134(9) 0.40208(18) 0.46085(17) 0.0264(15) Uani 0.768(5) 1 d G U P A 1
H15B H 0.3458 0.4009 0.5016 0.032 Uiso 0.768(5) 1 calc R U P A 1
C16' C 0.218(2) 0.3139(5) 0.2795(3) 0.030(2) Uani 0.768(5) 1 d D U P A 1
H16D H 0.2213 0.2788 0.2647 0.045 Uiso 0.768(5) 1 calc R U P A 1
H16E H 0.3228 0.3335 0.2676 0.045 Uiso 0.768(5) 1 calc R U P A 1
H16F H 0.0980 0.3300 0.2638 0.045 Uiso 0.768(5) 1 calc R U P A 1
C17' C 0.3263(17) 0.3037(7) 0.5134(4) 0.043(3) Uani 0.768(5) 1 d D U P A 1
H17D H 0.3176 0.2677 0.5245 0.065 Uiso 0.768(5) 1 calc R U P A 1
H17E H 0.2289 0.3236 0.5290 0.065 Uiso 0.768(5) 1 calc R U P A 1
H17F H 0.4513 0.3171 0.5288 0.065 Uiso 0.768(5) 1 calc R U P A 1
S2' S 0.1812(7) 0.6318(3) 0.5241(2) 0.0351(16) Uani 0.232(5) 1 d D U P A 2
O3' O 0.293(3) 0.3234(8) 0.3417(11) 0.039(6) Uani 0.232(5) 1 d D U P A 2
O4' O 0.370(3) 0.3098(8) 0.4553(11) 0.039(6) Uani 0.232(5) 1 d D U P A 2
N2' N 0.269(3) 0.5563(6) 0.5918(8) 0.031(5) Uani 0.232(5) 1 d D U P A 2
H2' H 0.3002 0.5255 0.6053 0.037 Uiso 0.232(5) 1 calc R U P A 2
C1" C 0.222(4) 0.6448(7) 0.5969(5) 0.0271(13) Uani 0.232(5) 1 d DG U P A 2
C2" C 0.221(3) 0.6905(5) 0.6273(7) 0.0387(16) Uani 0.232(5) 1 d G U P A 2
H2"A H 0.1921 0.7218 0.6072 0.046 Uiso 0.232(5) 1 calc R U P A 2
C3" C 0.262(3) 0.6905(6) 0.6871(7) 0.050(7) Uani 0.232(5) 1 d G U P A 2
H3"A H 0.2617 0.7218 0.7079 0.060 Uiso 0.232(5) 1 calc R U P A 2
C4" C 0.305(3) 0.6448(8) 0.7166(5) 0.028(6) Uani 0.232(5) 1 d G U P A 2
H4"A H 0.3328 0.6448 0.7574 0.034 Uiso 0.232(5) 1 calc R U P A 2
C5" C 0.305(5) 0.5991(6) 0.6862(9) 0.038(8) Uani 0.232(5) 1 d G U P A 2
H5"A H 0.3342 0.5678 0.7063 0.045 Uiso 0.232(5) 1 calc R U P A 2
C6" C 0.264(5) 0.5990(6) 0.6264(9) 0.0248(11) Uani 0.232(5) 1 d DG U P A 2
C7" C 0.221(4) 0.5663(7) 0.5371(8) 0.050(6) Uani 0.232(5) 1 d D U P A 2
C8" C 0.231(5) 0.5349(11) 0.4865(12) 0.042(9) Uani 0.128(3) 1 d D U P A 2
H8"A H 0.2162 0.5499 0.4492 0.051 Uiso 0.128(3) 1 calc R U P A 2
C9" C 0.261(5) 0.4849(9) 0.4933(13) 0.031(8) Uani 0.128(3) 1 d D U P A 2
H9"A H 0.3061 0.4751 0.5319 0.037 Uiso 0.128(3) 1 calc R U P A 2
C8B C 0.097(7) 0.5337(17) 0.4897(19) 0.043(10) Uani 0.104(2) 1 d D U P A 4
H8BA H 0.04(4) 0.546(7) 0.453(6) 0.051 Uiso 0.104(2) 1 d D U P A 4
C9B C 0.119(6) 0.4734(16) 0.5032(18) 0.040(10) Uani 0.104(2) 1 d D U P A 4
H9BA H 0.21(3) 0.481(5) 0.535(7) 0.048 Uiso 0.104(2) 1 d D U P A 4
C10" C 0.239(2) 0.4429(5) 0.4533(6) 0.0307(12) Uani 0.232(5) 1 d DG U P A 2
C11" C 0.210(3) 0.4538(5) 0.3946(7) 0.043(6) Uani 0.232(5) 1 d G U P A 2
H11C H 0.1802 0.4877 0.3816 0.051 Uiso 0.232(5) 1 calc R U P A 2
C12" C 0.226(4) 0.4150(8) 0.3548(6) 0.034(6) Uani 0.232(5) 1 d G U P A 2
H12D H 0.2062 0.4225 0.3147 0.040 Uiso 0.232(5) 1 calc R U P A 2
C13" C 0.270(5) 0.3654(7) 0.3737(9) 0.0268(14) Uani 0.232(5) 1 d DG U P A 2
C14" C 0.299(5) 0.3546(5) 0.4324(10) 0.0306(10) Uani 0.232(5) 1 d DG U P A 2
C15" C 0.283(3) 0.3933(6) 0.4722(7) 0.027(6) Uani 0.232(5) 1 d G U P A 2
H15C H 0.3029 0.3859 0.5123 0.033 Uiso 0.232(5) 1 calc R U P A 2
C16" C 0.237(8) 0.3275(18) 0.2809(13) 0.043(12) Uani 0.232(5) 1 d D U P A 2
H16G H 0.2778 0.2970 0.2618 0.065 Uiso 0.232(5) 1 calc R U P A 2
H16H H 0.2944 0.3580 0.2664 0.065 Uiso 0.232(5) 1 calc R U P A 2
H16I H 0.0987 0.3304 0.2728 0.065 Uiso 0.232(5) 1 calc R U P A 2
C17" C 0.390(6) 0.304(2) 0.5168(12) 0.043(10) Uani 0.232(5) 1 d D U P A 2
H17G H 0.4159 0.2682 0.5271 0.065 Uiso 0.232(5) 1 calc R U P A 2
H17H H 0.2733 0.3149 0.5306 0.065 Uiso 0.232(5) 1 calc R U P A 2
H17I H 0.4952 0.3255 0.5348 0.065 Uiso 0.232(5) 1 calc R U P A 2
S3 S 0.42406(14) 0.36775(4) 0.11712(4) 0.0272(2) Uani 1 1 d . . . . .
O11 O 0.2940(4) 0.34870(10) 0.06730(10) 0.0288(6) Uani 1 1 d . . . . .
O12 O 0.4829(4) 0.32802(10) 0.15865(12) 0.0376(7) Uani 1 1 d . . . . .
O13 O 0.5771(4) 0.39766(11) 0.09959(12) 0.0349(7) Uani 1 1 d . . . . .
C1T C 0.2874(5) 0.41116(14) 0.15257(15) 0.0255(8) Uani 1 1 d . . . . .
C2T C 0.0915(5) 0.40600(15) 0.14775(16) 0.0287(9) Uani 1 1 d . . . . .
H2TA H 0.0282 0.3803 0.1236 0.034 Uiso 1 1 calc R U . . .
C3T C -0.0099(5) 0.43889(15) 0.17867(16) 0.0298(9) Uani 1 1 d . . . . .
H3TA H -0.1430 0.4349 0.1758 0.036 Uiso 1 1 calc R U . . .
C4T C 0.0781(6) 0.47751(15) 0.21382(16) 0.0285(9) Uani 1 1 d . . . . .
C5T C 0.2739(6) 0.48226(15) 0.21738(16) 0.0293(9) Uani 1 1 d . . . . .
H5TA H 0.3374 0.5082 0.2411 0.035 Uiso 1 1 calc R U . . .
C6T C 0.3774(5) 0.44979(14) 0.18688(15) 0.0271(9) Uani 1 1 d . . . . .
H6TA H 0.5103 0.4540 0.1895 0.033 Uiso 1 1 calc R U . . .
C7T C -0.0326(6) 0.51211(17) 0.24781(17) 0.0373(10) Uani 1 1 d . . . . .
H7TA H -0.1435 0.5252 0.2227 0.056 Uiso 1 1 calc R U . . .
H7TB H 0.0470 0.5409 0.2632 0.056 Uiso 1 1 calc R U . . .
H7TC H -0.0736 0.4929 0.2798 0.056 Uiso 1 1 calc R U . . .
S4 S 0.47769(16) 0.41217(5) 0.65838(5) 0.0421(3) Uani 1 1 d . . . . .
O21 O 0.3884(5) 0.46075(12) 0.66736(15) 0.0557(9) Uani 1 1 d . . . . .
O22 O 0.5450(4) 0.40929(12) 0.60290(11) 0.0436(8) Uani 1 1 d . . . . .
O23 O 0.6206(4) 0.39865(15) 0.70653(12) 0.0589(10) Uani 1 1 d . . . . .
C8T C 0.2965(6) 0.36618(16) 0.65642(16) 0.0316(9) Uani 1 1 d . . . . .
C9T C 0.1073(6) 0.37930(16) 0.64916(17) 0.0358(10) Uani 1 1 d . . . . .
H9TA H 0.0712 0.4143 0.6451 0.043 Uiso 1 1 calc R U . . .
C10T C -0.0302(6) 0.34156(17) 0.64772(18) 0.0385(10) Uani 1 1 d . . . . .
H10A H -0.1597 0.3511 0.6428 0.046 Uiso 1 1 calc R U . . .
C11T C 0.0189(7) 0.29004(16) 0.65342(16) 0.0360(10) Uani 1 1 d . . . . .
C12T C 0.2090(7) 0.27707(17) 0.65873(16) 0.0391(11) Uani 1 1 d . . . . .
H12B H 0.2447 0.2420 0.6613 0.047 Uiso 1 1 calc R U . . .
C13T C 0.3469(6) 0.31419(18) 0.66040(17) 0.0400(11) Uani 1 1 d . . . . .
H13A H 0.4761 0.3046 0.6643 0.048 Uiso 1 1 calc R U . . .
C14T C -0.1316(7) 0.24999(18) 0.65548(19) 0.0506(13) Uani 1 1 d . . . . .
H14A H -0.0780 0.2159 0.6508 0.076 Uiso 1 1 calc R U . . .
H14B H -0.2357 0.2562 0.6243 0.076 Uiso 1 1 calc R U . . .
H14C H -0.1789 0.2518 0.6927 0.076 Uiso 1 1 calc R U . . .

loop_
_atom_site_aniso_label
_atom_site_aniso_U_11
_atom_site_aniso_U_22
_atom_site_aniso_U_33
_atom_site_aniso_U_23
_atom_site_aniso_U_13
_atom_site_aniso_U_12
S1 0.0215(5) 0.0261(5) 0.0244(5) 0.0015(4) 0.0076(4) -0.0007(4)
O1 0.0307(15) 0.0287(14) 0.0236(13) -0.0037(11) 0.0083(11) 0.0029(12)
O2 0.0465(18) 0.0233(13) 0.0240(14) 0.0016(11) 0.0070(12) 0.0023(13)
N1 0.0219(17) 0.0231(16) 0.0228(16) 0.0035(13) 0.0061(13) -0.0003(13)
C1 0.0146(18) 0.0297(19) 0.0250(19) -0.0021(16) 0.0040(14) -0.0017(15)
C2 0.022(2) 0.040(2) 0.026(2) -0.0044(18) 0.0071(16) -0.0032(18)
C3 0.022(2) 0.041(2) 0.033(2) -0.0140(19) 0.0082(17) -0.0006(18)
C4 0.026(2) 0.026(2) 0.045(2) -0.0085(19) 0.0054(18) 0.0019(17)
C5 0.022(2) 0.0240(19) 0.039(2) -0.0005(17) 0.0059(17) -0.0008(16)
C6 0.0133(17) 0.0257(18) 0.0275(19) -0.0034(16) 0.0050(15) -0.0025(15)
C7 0.0144(18) 0.0270(19) 0.0227(18) -0.0008(15) 0.0047(14) -0.0013(15)
C8 0.0180(18) 0.0242(18) 0.0248(19) -0.0004(15) 0.0049(15) -0.0019(15)
C9 0.0155(18) 0.0275(19) 0.0229(18) 0.0003(15) 0.0058(14) -0.0002(15)
C10 0.0136(17) 0.0239(18) 0.0236(18) -0.0046(15) 0.0025(14) -0.0031(15)
C11 0.0178(19) 0.0266(19) 0.0250(19) 0.0005(16) 0.0067(15) -0.0013(15)
C12 0.0173(18) 0.0265(19) 0.0222(18) 0.0004(15) 0.0022(14) 0.0005(15)
C13 0.0152(18) 0.0261(19) 0.0252(19) -0.0038(15) 0.0045(15) -0.0006(15)
C14 0.023(2) 0.0227(18) 0.0227(19) -0.0013(15) 0.0031(15) -0.0012(16)
C15 0.0199(19) 0.0270(19) 0.0229(18) 0.0010(15) 0.0019(15) -0.0014(16)
C16 0.031(2) 0.036(2) 0.0229(19) -0.0072(17) 0.0102(17) -0.0028(18)
C17 0.049(3) 0.032(2) 0.027(2) 0.0020(18) 0.0097(19) -0.001(2)
S2 0.0303(8) 0.0479(15) 0.0292(8) 0.0068(8) 0.0054(6) -0.0034(9)
O3 0.044(4) 0.028(2) 0.018(2) -0.0007(19) 0.010(2) 0.006(3)
O4 0.057(4) 0.035(3) 0.019(2) 0.0004(19) 0.003(3) 0.006(3)
N2 0.026(3) 0.029(3) 0.029(3) 0.001(2) 0.004(2) 0.003(2)
C1' 0.019(2) 0.033(4) 0.030(2) 0.007(2) 0.0079(18) 0.007(3)
C2' 0.037(3) 0.035(3) 0.048(4) 0.018(3) 0.019(3) 0.011(3)
C3' 0.037(4) 0.028(3) 0.057(4) 0.000(3) 0.028(3) 0.002(3)
C4' 0.029(4) 0.035(4) 0.041(3) -0.001(3) 0.015(3) 0.004(3)
C5' 0.023(3) 0.031(3) 0.029(3) 0.002(3) 0.007(3) 0.000(3)
C6' 0.018(2) 0.027(2) 0.030(3) 0.001(2) 0.004(2) 0.006(2)
C7' 0.034(3) 0.035(3) 0.028(3) 0.006(3) 0.006(2) -0.010(3)
C8' 0.018(8) 0.025(8) 0.030(8) 0.004(7) 0.005(7) 0.003(7)
C9' 0.037(9) 0.023(8) 0.024(8) 0.013(7) 0.003(7) -0.007(7)
C8A 0.022(4) 0.018(3) 0.025(3) -0.002(3) 0.006(3) 0.003(3)
C9A 0.018(3) 0.022(3) 0.025(3) 0.000(3) 0.003(3) -0.003(3)
C10' 0.035(3) 0.033(2) 0.027(3) 0.001(2) 0.014(2) -0.011(2)
C11' 0.032(3) 0.026(3) 0.026(3) 0.001(2) 0.008(2) 0.000(2)
C12' 0.021(3) 0.032(3) 0.028(3) -0.003(3) 0.005(3) -0.005(3)
C13' 0.023(4) 0.030(2) 0.029(2) 0.0019(19) 0.008(2) 0.002(2)
C14' 0.029(2) 0.031(2) 0.034(2) 0.0025(18) 0.0113(18) 0.0035(18)
C15' 0.024(3) 0.031(3) 0.027(3) 0.000(2) 0.012(3) -0.010(3)
C16' 0.033(5) 0.043(6) 0.017(3) 0.003(3) 0.009(3) -0.004(5)
C17' 0.058(7) 0.047(5) 0.024(4) 0.002(4) 0.003(4) 0.002(6)
S2' 0.033(3) 0.038(4) 0.033(2) -0.006(2) 0.003(2) 0.004(2)
O3' 0.040(10) 0.047(10) 0.030(8) 0.009(7) 0.009(7) -0.004(7)
O4' 0.044(10) 0.037(8) 0.034(8) 0.006(6) -0.004(7) 0.015(7)
N2' 0.029(8) 0.023(8) 0.043(9) -0.002(7) 0.009(7) -0.003(6)
C1" 0.019(2) 0.033(4) 0.030(2) 0.007(2) 0.0079(18) 0.007(3)
C2" 0.037(3) 0.035(3) 0.048(4) 0.018(3) 0.019(3) 0.011(3)
C3" 0.051(10) 0.054(10) 0.045(10) 0.011(8) 0.007(8) 0.008(8)
C4" 0.025(9) 0.022(8) 0.037(8) 0.002(7) 0.006(7) -0.002(7)
C5" 0.038(11) 0.021(8) 0.052(12) 0.012(8) 0.000(9) 0.006(8)
C6" 0.018(2) 0.027(2) 0.030(3) 0.001(2) 0.004(2) 0.006(2)
C7" 0.057(10) 0.059(10) 0.033(9) -0.008(8) 0.005(8) -0.003(9)
C8" 0.038(12) 0.048(12) 0.041(12) 0.008(9) 0.007(9) -0.005(9)
C9" 0.030(11) 0.040(11) 0.026(11) -0.011(9) 0.013(9) -0.006(9)
C8B 0.042(13) 0.040(13) 0.044(13) 0.007(9) 0.000(9) -0.003(9)
C9B 0.036(13) 0.044(13) 0.041(13) -0.004(9) 0.007(9) 0.005(9)
C10" 0.035(3) 0.033(2) 0.027(3) 0.001(2) 0.014(2) -0.011(2)
C11" 0.050(10) 0.032(9) 0.045(10) -0.005(8) 0.005(8) -0.010(7)
C12" 0.032(9) 0.033(9) 0.033(8) 0.001(8) -0.002(7) 0.002(8)
C13" 0.023(4) 0.030(2) 0.029(2) 0.0019(19) 0.008(2) 0.002(2)
C14" 0.029(2) 0.031(2) 0.034(2) 0.0025(18) 0.0113(18) 0.0035(18)
C15" 0.020(9) 0.027(8) 0.038(9) 0.004(7) 0.016(7) -0.005(7)
C16" 0.045(18) 0.043(19) 0.040(15) 0.002(11) -0.001(11) 0.004(15)
C17" 0.06(2) 0.053(15) 0.013(10) 0.001(10) 0.000(10) -0.006(15)
S3 0.0232(5) 0.0315(5) 0.0281(5) 0.0066(4) 0.0078(4) -0.0002(4)
O11 0.0309(15) 0.0312(14) 0.0247(14) 0.0009(12) 0.0047(11) -0.0042(12)
O12 0.0432(18) 0.0380(16) 0.0330(15) 0.0163(13) 0.0101(13) 0.0124(14)
O13 0.0277(15) 0.0413(16) 0.0393(16) 0.0007(13) 0.0169(13) -0.0067(13)
C1T 0.0191(19) 0.035(2) 0.0233(19) 0.0058(17) 0.0059(15) -0.0048(17)
C2T 0.028(2) 0.032(2) 0.0263(19) 0.0061(17) 0.0045(16) -0.0004(18)
C3T 0.022(2) 0.038(2) 0.030(2) 0.0094(18) 0.0058(16) -0.0018(18)
C4T 0.030(2) 0.035(2) 0.0220(19) 0.0092(17) 0.0071(16) -0.0009(18)
C5T 0.029(2) 0.036(2) 0.0222(19) 0.0021(17) 0.0030(16) -0.0055(18)
C6T 0.020(2) 0.036(2) 0.0251(19) 0.0098(17) 0.0041(15) -0.0019(17)
C7T 0.033(2) 0.048(3) 0.033(2) -0.001(2) 0.0101(18) 0.003(2)
S4 0.0374(6) 0.0626(8) 0.0282(5) -0.0104(5) 0.0107(5) -0.0081(6)
O21 0.055(2) 0.052(2) 0.066(2) -0.0144(18) 0.0284(18) -0.0130(17)
O22 0.0411(18) 0.070(2) 0.0214(14) -0.0041(14) 0.0107(13) -0.0056(16)
O23 0.0397(19) 0.108(3) 0.0277(16) -0.0058(18) -0.0002(14) -0.014(2)
C8T 0.032(2) 0.041(2) 0.0234(19) -0.0058(18) 0.0063(17) 0.0002(19)
C9T 0.039(3) 0.034(2) 0.036(2) -0.0074(19) 0.0099(19) 0.005(2)
C10T 0.030(2) 0.048(3) 0.038(2) -0.008(2) 0.0057(19) 0.002(2)
C11T 0.051(3) 0.035(2) 0.023(2) -0.0062(17) 0.0084(19) -0.001(2)
C12T 0.060(3) 0.035(2) 0.024(2) -0.0015(18) 0.010(2) 0.010(2)
C13T 0.038(3) 0.058(3) 0.025(2) 0.000(2) 0.0063(18) 0.018(2)
C14T 0.072(4) 0.048(3) 0.034(3) -0.009(2) 0.017(2) -0.021(3)

loop_
_atom_type_symbol
_atom_type_description
_atom_type_scat_dispersion_real
_atom_type_scat_dispersion_imag
_atom_type_scat_source
C C 0.0033 0.0016 'International Tables Vol C Tables 4.2.6.8 and 6.1.1.4'
H H 0.0000 0.0000 'International Tables Vol C Tables 4.2.6.8 and 6.1.1.4'
N N 0.0061 0.0033 'International Tables Vol C Tables 4.2.6.8 and 6.1.1.4'
O O 0.0106 0.0060 'International Tables Vol C Tables 4.2.6.8 and 6.1.1.4'
S S 0.1246 0.1234 'International Tables Vol C Tables 4.2.6.8 and 6.1.1.4'

loop_
_geom_angle_atom_site_label_1
_geom_angle_atom_site_label_2
_geom_angle_atom_site_label_3
_geom_angle
_geom_angle_site_symmetry_1
_geom_angle_site_symmetry_3
_geom_angle_publ_flag
C7 S1 C1 91.05(17) . . ?
C13 O1 C16 117.1(3) . . ?
C14 O2 C17 116.0(3) . . ?
C7 N1 C6 114.6(3) . . ?
C6 C1 C2 120.9(3) . . ?
C6 C1 S1 110.4(3) . . ?
C2 C1 S1 128.8(3) . . ?
C3 C2 C1 117.5(4) . . ?
C2 C3 C4 121.5(4) . . ?
C5 C4 C3 121.1(4) . . ?
C6 C5 C4 116.8(4) . . ?
C1 C6 N1 111.9(3) . . ?
C1 C6 C5 122.1(3) . . ?
N1 C6 C5 126.0(3) . . ?
N1 C7 C8 122.9(3) . . ?
N1 C7 S1 112.0(3) . . ?
C8 C7 S1 125.1(3) . . ?
C9 C8 C7 122.7(3) . . ?
C8 C9 C10 126.7(3) . . ?
C11 C10 C15 118.2(3) . . ?
C11 C10 C9 123.4(3) . . ?
C15 C10 C9 118.5(3) . . ?
C12 C11 C10 121.0(3) . . ?
C11 C12 C13 120.5(3) . . ?
O1 C13 C12 124.8(3) . . ?
O1 C13 C14 116.1(3) . . ?
C12 C13 C14 119.1(3) . . ?
O2 C14 C15 124.6(3) . . ?
O2 C14 C13 115.3(3) . . ?
C15 C14 C13 120.1(3) . . ?
C14 C15 C10 121.0(3) . . ?
C7' S2 C1' 90.2(2) . . ?
C13' O3 C16' 118.2(7) . . ?
C14' O4 C17' 116.1(9) . . ?
C7' N2 C6' 114.5(5) . . ?
C2' C1' C6' 120.0 . . ?
C2' C1' S2 130.2(3) . . ?
C6' C1' S2 109.6(3) . . ?
C3' C2' C1' 120.0 . . ?
C4' C3' C2' 120.0 . . ?
C3' C4' C5' 120.0 . . ?
C6' C5' C4' 120.0 . . ?
N2 C6' C5' 127.4(4) . . ?
N2 C6' C1' 112.5(4) . . ?
C5' C6' C1' 120.0 . . ?
N2 C7' C8' 132.0(9) . . ?
N2 C7' S2 113.1(5) . . ?
C8' C7' S2 110.6(9) . . ?
C9' C8' C7' 134.0(17) . . ?
C8' C9' C10' 119.6(15) . . ?
C9A C8A C9A 90.7(5) . 3_666 ?
C8A C9A C8A 89.3(5) . 3_666 ?
C11' C10' C15' 120.0 . . ?
C11' C10' C9' 111.5(8) . . ?
C15' C10' C9' 125.0(8) . . ?
C12' C11' C10' 120.0 . . ?
C11' C12' C13' 120.0 . . ?
O3 C13' C14' 117.1(5) . . ?
O3 C13' C12' 122.8(5) . . ?
C14' C13' C12' 120.0 . . ?
O4 C14' C15' 126.4(5) . . ?
O4 C14' C13' 113.5(5) . . ?
C15' C14' C13' 120.0 . . ?
C14' C15' C10' 120.0 . . ?
C1" S2' C7" 91.0(9) . . ?
C13" O3' C16" 117(3) . . ?
C14" O4' C17" 118(3) . . ?
C7" N2' C6" 112.9(17) . . ?
C2" C1" C6" 120.0 . . ?
C2" C1" S2' 131.5(12) . . ?
C6" C1" S2' 108.5(12) . . ?
C3" C2" C1" 120.0 . . ?
C4" C3" C2" 120.0 . . ?
C3" C4" C5" 120.0 . . ?
C6" C5" C4" 120.0 . . ?
N2' C6" C5" 124.8(16) . . ?
N2' C6" C1" 115.1(16) . . ?
C5" C6" C1" 120.0 . . ?
N2' C7" C8" 131(2) . . ?
N2' C7" S2' 112.3(13) . . ?
C8" C7" S2' 115.7(17) . . ?
C9" C8" C7" 119(2) . . ?
C8" C9" C10" 132(3) . . ?
C9B C8B C9B 86(3) 3_566 . ?
C8B C9B C8B 94(3) 3_566 . ?
C11" C10" C15" 120.0 . . ?
C11" C10" C9" 118.5(17) . . ?
C15" C10" C9" 120.3(17) . . ?
C10" C11" C12" 120.0 . . ?
C13" C12" C11" 120.0 . . ?
O3' C13" C12" 128.3(19) . . ?
O3' C13" C14" 111.6(19) . . ?
C12" C13" C14" 120.0 . . ?
O4' C14" C15" 115.0(19) . . ?
O4' C14" C13" 124.2(19) . . ?
C15" C14" C13" 120.0 . . ?
C14" C15" C10" 120.0 . . ?
O12 S3 O13 114.67(18) . . ?
O12 S3 O11 112.50(17) . . ?
O13 S3 O11 112.03(16) . . ?
O12 S3 C1T 105.71(17) . . ?
O13 S3 C1T 106.05(17) . . ?
O11 S3 C1T 104.95(17) . . ?
C6T C1T C2T 119.6(4) . . ?
C6T C1T S3 119.5(3) . . ?
C2T C1T S3 120.8(3) . . ?
C3T C2T C1T 119.3(4) . . ?
C2T C3T C4T 121.9(4) . . ?
C3T C4T C5T 117.7(4) . . ?
C3T C4T C7T 121.3(4) . . ?
C5T C4T C7T 121.0(4) . . ?
C6T C5T C4T 121.2(4) . . ?
C5T C6T C1T 120.2(4) . . ?
O21 S4 O22 112.6(2) . . ?
O21 S4 O23 112.1(2) . . ?
O22 S4 O23 113.32(19) . . ?
O21 S4 C8T 105.2(2) . . ?
O22 S4 C8T 106.12(18) . . ?
O23 S4 C8T 106.8(2) . . ?
C9T C8T C13T 119.0(4) . . ?
C9T C8T S4 122.5(3) . . ?
C13T C8T S4 118.4(3) . . ?
C8T C9T C10T 120.3(4) . . ?
C9T C10T C11T 121.0(4) . . ?
C12T C11T C10T 118.3(4) . . ?
C12T C11T C14T 121.5(4) . . ?
C10T C11T C14T 120.2(4) . . ?
C13T C12T C11T 121.2(4) . . ?
C12T C13T C8T 120.1(4) . . ?

loop_
_geom_bond_atom_site_label_1
_geom_bond_atom_site_label_2
_geom_bond_distance
_geom_bond_site_symmetry_2
_geom_bond_publ_flag
S1 C7 1.715(3) . ?
S1 C1 1.737(4) . ?
O1 C13 1.349(4) . ?
O1 C16 1.443(4) . ?
O2 C14 1.367(4) . ?
O2 C17 1.429(4) . ?
N1 C7 1.331(4) . ?
N1 C6 1.388(4) . ?
C1 C6 1.388(5) . ?
C1 C2 1.389(5) . ?
C2 C3 1.382(5) . ?
C3 C4 1.397(6) . ?
C4 C5 1.390(5) . ?
C5 C6 1.390(5) . ?
C7 C8 1.432(5) . ?
C8 C9 1.345(5) . ?
C9 C10 1.441(5) . ?
C10 C11 1.396(5) . ?
C10 C15 1.410(5) . ?
C11 C12 1.383(5) . ?
C12 C13 1.394(5) . ?
C13 C14 1.404(5) . ?
C14 C15 1.377(5) . ?
S2 C7' 1.705(6) . ?
S2 C1' 1.742(4) . ?
O3 C13' 1.370(5) . ?
O3 C16' 1.425(6) . ?
O4 C14' 1.381(6) . ?
O4 C17' 1.438(7) . ?
N2 C7' 1.310(7) . ?
N2 C6' 1.363(5) . ?
C1' C2' 1.3900 . ?
C1' C6' 1.3900 . ?
C2' C3' 1.3900 . ?
C3' C4' 1.3900 . ?
C4' C5' 1.3900 . ?
C5' C6' 1.3900 . ?
C7' C8' 1.394(15) . ?
C8' C9' 1.34(2) . ?
C9' C10' 1.496(15) . ?
C8A C9A 1.540(9) . ?
C8A C9A 1.605(9) 3_666 ?
C9A C8A 1.605(9) 3_666 ?
C10' C11' 1.3900 . ?
C10' C15' 1.3900 . ?
C11' C12' 1.3900 . ?
C12' C13' 1.3900 . ?
C13' C14' 1.3900 . ?
C14' C15' 1.3900 . ?
S2' C1" 1.723(11) . ?
S2' C7" 1.755(18) . ?
O3' C13" 1.352(15) . ?
O3' C16" 1.429(16) . ?
O4' C14" 1.357(15) . ?
O4' C17" 1.434(15) . ?
N2' C7" 1.304(17) . ?
N2' C6" 1.382(15) . ?
C1" C2" 1.3900 . ?
C1" C6" 1.3900 . ?
C2" C3" 1.3900 . ?
C3" C4" 1.3900 . ?
C4" C5" 1.3900 . ?
C5" C6" 1.3900 . ?
C7" C8" 1.451(18) . ?
C8" C9" 1.33(3) . ?
C9" C10" 1.436(17) . ?
C8B C9B 1.59(6) 3_566 ?
C8B C9B 1.61(6) . ?
C9B C8B 1.59(6) 3_566 ?
C10" C11" 1.3900 . ?
C10" C15" 1.3900 . ?
C11" C12" 1.3900 . ?
C12" C13" 1.3900 . ?
C13" C14" 1.3900 . ?
C14" C15" 1.3900 . ?
S3 O12 1.443(3) . ?
S3 O13 1.450(3) . ?
S3 O11 1.472(3) . ?
S3 C1T 1.777(4) . ?
C1T C6T 1.389(5) . ?
C1T C2T 1.396(5) . ?
C2T C3T 1.392(5) . ?
C3T C4T 1.394(5) . ?
C4T C5T 1.396(5) . ?
C4T C7T 1.502(5) . ?
C5T C6T 1.388(5) . ?
S4 O21 1.449(3) . ?
S4 O22 1.450(3) . ?
S4 O23 1.454(3) . ?
S4 C8T 1.762(4) . ?
C8T C9T 1.383(6) . ?
C8T C13T 1.404(6) . ?
C9T C10T 1.389(6) . ?
C10T C11T 1.392(6) . ?
C11T C12T 1.390(6) . ?
C11T C14T 1.506(6) . ?
C12T C13T 1.379(6) . ?

loop_
_geom_hbond_atom_site_label_D
_geom_hbond_atom_site_label_H
_geom_hbond_atom_site_label_A
_geom_hbond_distance_DH
_geom_hbond_distance_HA
_geom_hbond_distance_DA
_geom_hbond_angle_DHA
_geom_hbond_site_symmetry_A
N1 H1 O11 0.88(4) 1.80(4) 2.670(4) 176(4) .
N2 H2 O21 0.88 1.71 2.575(6) 168.5 .
N2' H2' O21 0.88 2.26 3.107(19) 161.2 .
